data_2207639
loop_
_publ_author_name
'Bolte, Michael'
'Eckstein, Klaus'
'Hashmi, A. Stephen K.'

_publ_section_title
;
 <i>meso</i>-4,5-Dihydroxy-4,5-dimethylocta-1,7-diyne
;
_journal_coeditor_code SJ6145
_journal_issue 12
_journal_name_full 'Acta Crystallographica Section E'
_journal_page_first o4064
_journal_page_last o4066
_journal_paper_doi 10.1107/S1600536805036147
_journal_volume 61
_journal_year 2005
_chemical_formula_iupac 'C10 H14 O2'
_chemical_formula_moiety 'C10 H14 O2'
_chemical_formula_sum 'C10 H14 O2'
_chemical_formula_weight 166.21
_chemical_name_systematic
;
4,5-Dihydroxy-4,5-dimethylocta-1,7-diyne
;
_space_group_IT_number 14
_symmetry_cell_setting monoclinic
_symmetry_space_group_name_Hall '-P 2ybc'
_symmetry_space_group_name_H-M 'P 1 21/c 1'
_atom_sites_solution_hydrogens geom
_atom_sites_solution_primary direct
_atom_sites_solution_secondary difmap
_audit_creation_method SHELXL-97
_cell_angle_alpha 90.00
_cell_angle_beta 107.25(3)
_cell_angle_gamma 90.00
_cell_formula_units_Z 4
_cell_length_a 8.750(2)
_cell_length_b 10.120(2)
_cell_length_c 11.394(2)
_cell_measurement_reflns_used 8192
_cell_measurement_temperature 173(2)
_cell_measurement_theta_max 24.5
_cell_measurement_theta_min 3.2
_cell_volume 963.6(4)
_computing_cell_refinement SMART
_computing_data_collection 'SMART (Siemens, 1995)'
_computing_data_reduction 'SAINT (Siemens, 1995)'
_computing_molecular_graphics
;
XP in SHELXTL-Plus (Sheldrick, 1991) and PLATON (Spek, 2003)
;
_computing_publication_material 'SHELXL97 and PLATON'
_computing_structure_refinement 'SHELXL97 (Sheldrick, 1997)'
_computing_structure_solution 'SHELXS97 (Sheldrick, 1990)'
_diffrn_ambient_temperature 173(2)
_diffrn_measured_fraction_theta_full 1.000
_diffrn_measured_fraction_theta_max 0.886
_diffrn_measurement_device_type 'Siemens CCD three-circle'
_diffrn_measurement_method \w
_diffrn_radiation_monochromator graphite
_diffrn_radiation_source 'fine-focus sealed tube'
_diffrn_radiation_type MoK\a
_diffrn_radiation_wavelength 0.71073
_diffrn_reflns_av_R_equivalents 0.0293
_diffrn_reflns_av_sigmaI/netI 0.0200
_diffrn_reflns_limit_h_max 12
_diffrn_reflns_limit_h_min -12
_diffrn_reflns_limit_k_max 13
_diffrn_reflns_limit_k_min -14
_diffrn_reflns_limit_l_max 15
_diffrn_reflns_limit_l_min -15
_diffrn_reflns_number 20872
_diffrn_reflns_theta_full 25.00
_diffrn_reflns_theta_max 31.35
_diffrn_reflns_theta_min 2.44
_diffrn_standards_number 0
_exptl_absorpt_coefficient_mu 0.078
_exptl_absorpt_correction_type none
_exptl_crystal_colour colourless
_exptl_crystal_density_diffrn 1.146
_exptl_crystal_density_method 'not measured'
_exptl_crystal_description block
_exptl_crystal_F_000 360
_exptl_crystal_size_max 0.47
_exptl_crystal_size_mid 0.41
_exptl_crystal_size_min 0.32
_refine_diff_density_max 0.325
_refine_diff_density_min -0.216
_refine_ls_extinction_method none
_refine_ls_goodness_of_fit_ref 1.074
_refine_ls_hydrogen_treatment constr
_refine_ls_matrix_type full
_refine_ls_number_parameters 111
_refine_ls_number_reflns 2802
_refine_ls_number_restraints 0
_refine_ls_restrained_S_all 1.074
_refine_ls_R_factor_all 0.0649
_refine_ls_R_factor_gt 0.0480
_refine_ls_shift/su_max 0.000
_refine_ls_shift/su_mean 0.000
_refine_ls_structure_factor_coef Fsqd
_refine_ls_weighting_details 'calc w=1/[\s^2^(Fo^2^)+(0.0582P)^2^+0.3195P] where P=(Fo^2^+2Fc^2^)/3'
_refine_ls_weighting_scheme calc
_refine_ls_wR_factor_gt 0.1197
_refine_ls_wR_factor_ref 0.1298
_reflns_number_gt 2245
_reflns_number_total 2802
_reflns_threshold_expression I>2\s(I)
_cod_data_source_file sj6145.cif
_cod_data_source_block I
_cod_depositor_comments
;
The following automatic conversions were performed:
'_symmetry_cell_setting' value 'Monoclinic' changed to 'monoclinic'
according to '/home/saulius/struct/CIF-dictionaries/cif_core.dic'
dictionary named 'cif_core.dic' version 2.4.1 from 2010-06-29.

Automatic conversion script
Id: cif_fix_enum 1527 2010-12-29 10:47:43Z saulius 

The following automatic conversions were performed:

'_symmetry_cell_setting' value 'Monoclinic' changed to 'monoclinic'
according to /home/saulius/struct/CIF-dictionaries/cif_core.dic
dictionary named 'cif_core.dic' version 2.4.1 from 2010-06-29.

Automatic conversion script
Id: cif_fix_values 1715 2011-07-08 13:25:40Z adriana 
;
_cod_original_sg_symbol_H-M 'P 21/c'
_cod_database_code 2207639
_cod_database_fobs_code 2207639

loop_
_symmetry_equiv_pos_as_xyz
'x, y, z'
'-x, y+1/2, -z+1/2'
'-x, -y, -z'
'x, -y-1/2, z-1/2'

loop_
_atom_site_label
_atom_site_fract_x
_atom_site_fract_y
_atom_site_fract_z
_atom_site_U_iso_or_equiv
_atom_site_adp_type
_atom_site_calc_flag
_atom_site_refinement_flags
_atom_site_occupancy
_atom_site_type_symbol
C1 0.75945(18) -0.03980(14) 0.18489(15) 0.0392(3) Uani d . 1 C
H1 0.7379 -0.1292 0.1599 0.047 Uiso calc R 1 H
C2 0.78635(15) 0.07195(13) 0.21609(13) 0.0312(3) Uani d . 1 C
C3 0.81758(15) 0.21207(12) 0.25032(13) 0.0318(3) Uani d . 1 C
H3A 0.8948 0.2478 0.2102 0.038 Uiso calc R 1 H
H3B 0.8670 0.2185 0.3403 0.038 Uiso calc R 1 H
C4 0.66306(13) 0.29748(11) 0.21265(10) 0.0217(2) Uani d . 1 C
C41 0.56376(16) 0.26664(13) 0.08087(11) 0.0305(3) Uani d . 1 C
H41A 0.5409 0.1717 0.0728 0.046 Uiso calc R 1 H
H41B 0.6237 0.2924 0.0242 0.046 Uiso calc R 1 H
H41C 0.4630 0.3160 0.0610 0.046 Uiso calc R 1 H
O41 0.57171(11) 0.27281(8) 0.29577(8) 0.0283(2) Uani d . 1 O
H41 0.5277 0.1984 0.2807 0.034 Uiso calc R 1 H
C5 0.70302(13) 0.44818(11) 0.23056(10) 0.0222(2) Uani d . 1 C
C51 0.77695(16) 0.50467(13) 0.13569(12) 0.0309(3) Uani d . 1 C
H51A 0.7065 0.4863 0.0529 0.046 Uiso calc R 1 H
H51B 0.8815 0.4636 0.1460 0.046 Uiso calc R 1 H
H51C 0.7903 0.6004 0.1473 0.046 Uiso calc R 1 H
O51 0.55345(10) 0.51642(8) 0.21242(9) 0.0275(2) Uani d . 1 O
H51 0.4965 0.4748 0.2476 0.033 Uiso calc R 1 H
C6 0.81160(16) 0.47622(12) 0.36295(12) 0.0290(3) Uani d . 1 C
H6A 0.7636 0.4347 0.4224 0.035 Uiso calc R 1 H
H6B 0.9175 0.4349 0.3739 0.035 Uiso calc R 1 H
C7 0.83400(15) 0.61795(13) 0.39055(12) 0.0300(3) Uani d . 1 C
C8 0.85275(18) 0.73272(14) 0.41388(13) 0.0374(3) Uani d . 1 C
H8 0.8677 0.8242 0.4325 0.045 Uiso calc R 1 H

loop_
_atom_site_aniso_label
_atom_site_aniso_U_11
_atom_site_aniso_U_22
_atom_site_aniso_U_33
_atom_site_aniso_U_12
_atom_site_aniso_U_13
_atom_site_aniso_U_23
C1 0.0415(7) 0.0272(7) 0.0509(9) 0.0060(5) 0.0171(6) 0.0005(6)
C2 0.0299(6) 0.0278(6) 0.0370(7) 0.0080(5) 0.0114(5) 0.0047(5)
C3 0.0278(6) 0.0245(6) 0.0405(7) 0.0058(4) 0.0060(5) 0.0030(5)
C4 0.0247(5) 0.0206(5) 0.0206(5) 0.0027(4) 0.0078(4) 0.0024(4)
C41 0.0367(6) 0.0298(6) 0.0222(6) 0.0039(5) 0.0043(5) 0.0000(5)
O41 0.0396(5) 0.0216(4) 0.0290(4) -0.0071(3) 0.0184(4) -0.0027(3)
C5 0.0231(5) 0.0200(5) 0.0233(5) 0.0030(4) 0.0066(4) 0.0040(4)
C51 0.0330(6) 0.0301(6) 0.0324(7) 0.0004(5) 0.0141(5) 0.0082(5)
O51 0.0251(4) 0.0219(4) 0.0364(5) 0.0045(3) 0.0108(4) 0.0037(3)
C6 0.0340(6) 0.0227(6) 0.0270(6) -0.0012(4) 0.0038(5) 0.0031(4)
C7 0.0296(6) 0.0288(6) 0.0296(6) -0.0013(5) 0.0057(5) 0.0020(5)
C8 0.0429(8) 0.0282(7) 0.0396(8) -0.0032(5) 0.0099(6) -0.0015(5)

loop_
_atom_type_symbol
_atom_type_description
_atom_type_scat_dispersion_real
_atom_type_scat_dispersion_imag
_atom_type_scat_source
C C 0.0033 0.0016 'International Tables Vol C Tables 4.2.6.8 and 6.1.1.4'
H H 0.0000 0.0000 'International Tables Vol C Tables 4.2.6.8 and 6.1.1.4'
O O 0.0106 0.0060 'International Tables Vol C Tables 4.2.6.8 and 6.1.1.4'

loop_
_geom_angle_atom_site_label_1
_geom_angle_atom_site_label_2
_geom_angle_atom_site_label_3
_geom_angle
C2 C1 H1 180.0
C1 C2 C3 178.01(15)
C2 C3 C4 112.58(11)
C2 C3 H3A 109.1
C4 C3 H3A 109.1
C2 C3 H3B 109.1
C4 C3 H3B 109.1
H3A C3 H3B 107.8
O41 C4 C41 110.39(10)
O41 C4 C3 109.34(10)
C41 C4 C3 110.64(10)
O41 C4 C5 103.35(9)
C41 C4 C5 111.56(9)
C3 C4 C5 111.33(9)
C4 C41 H41A 109.5
C4 C41 H41B 109.5
H41A C41 H41B 109.5
C4 C41 H41C 109.5
H41A C41 H41C 109.5
H41B C41 H41C 109.5
C4 O41 H41 109.5
O51 C5 C51 106.07(9)
O51 C5 C6 108.68(10)
C51 C5 C6 110.74(10)
O51 C5 C4 106.88(9)
C51 C5 C4 113.46(10)
C6 C5 C4 110.72(9)
C5 C51 H51A 109.5
C5 C51 H51B 109.5
H51A C51 H51B 109.5
C5 C51 H51C 109.5
H51A C51 H51C 109.5
H51B C51 H51C 109.5
C5 O51 H51 109.5
C7 C6 C5 113.01(10)
C7 C6 H6A 109.0
C5 C6 H6A 109.0
C7 C6 H6B 109.0
C5 C6 H6B 109.0
H6A C6 H6B 107.8
C8 C7 C6 179.49(15)
C7 C8 H8 180.0

loop_
_geom_bond_atom_site_label_1
_geom_bond_atom_site_label_2
_geom_bond_distance
_geom_bond_publ_flag
C1 C2 1.188(2) y
C1 H1 0.9500 ?
C2 C3 1.4746(18) ?
C3 C4 1.5540(16) ?
C3 H3A 0.9900 ?
C3 H3B 0.9900 ?
C4 O41 1.4308(14) y
C4 C41 1.5274(17) ?
C4 C5 1.5644(16) ?
C41 H41A 0.9800 ?
C41 H41B 0.9800 ?
C41 H41C 0.9800 ?
O41 H41 0.8400 ?
C5 O51 1.4395(14) y
C5 C51 1.5259(16) ?
C5 C6 1.5520(17) ?
C51 H51A 0.9800 ?
C51 H51B 0.9800 ?
C51 H51C 0.9800 ?
O51 H51 0.8400 ?
C6 C7 1.4690(18) ?
C6 H6A 0.9900 ?
C6 H6B 0.9900 ?
C7 C8 1.1920(19) y
C8 H8 0.9500 ?

loop_
_geom_hbond_atom_site_label_D
_geom_hbond_atom_site_label_H
_geom_hbond_atom_site_label_A
_geom_hbond_site_symmetry_A
_geom_hbond_distance_DH
_geom_hbond_distance_HA
_geom_hbond_distance_DA
_geom_hbond_angle_DHA
O41 H41 O51 2_645 0.84 1.98 2.8071(12) 166
O51 H51 O41 . 0.84 2.17 2.6298(13) 115

loop_
_geom_torsion_atom_site_label_1
_geom_torsion_atom_site_label_2
_geom_torsion_atom_site_label_3
_geom_torsion_atom_site_label_4
_geom_torsion
_geom_torsion_publ_flag
C2 C3 C4 O41 75.64(13) ?
C2 C3 C4 C41 -46.15(15) ?
C2 C3 C4 C5 -170.80(11) y
O41 C4 C5 O51 -53.73(11) y
C41 C4 C5 O51 64.88(12) ?
C3 C4 C5 O51 -170.99(9) ?
O41 C4 C5 C51 -170.28(9) ?
C41 C4 C5 C51 -51.68(13) ?
C3 C4 C5 C51 72.46(13) ?
O41 C4 C5 C6 64.48(11) ?
C41 C4 C5 C6 -176.91(10) ?
C3 C4 C5 C6 -52.78(13) ?
O51 C5 C6 C7 -54.60(13) ?
C51 C5 C6 C7 61.53(14) ?
C4 C5 C6 C7 -171.71(10) y
